data_2223912
loop_
_publ_author_name
'Li, Yu-Feng'
'Liu, Hai-Xing'
'Jian, Fang-Fang'

_publ_section_title
;
 Ethyl 3-(2,4-dichlorobenzylidene)carbazate
;
_journal_coeditor_code LH2929
_journal_issue 11
_journal_name_full 'Acta Crystallographica Section E'
_journal_page_first o2919
_journal_paper_doi 10.1107/S1600536809044420
_journal_volume 65
_journal_year 2009
_chemical_formula_iupac 'C10 H10 Cl2 N2 O2'
_chemical_formula_moiety 'C10 H10 Cl2 N2 O2'
_chemical_formula_sum 'C10 H10 Cl2 N2 O2'
_chemical_formula_weight 261.10
_chemical_name_systematic
;
Ethyl 3-(2,4-dichlorobenzylidene)carbazate
;
_space_group_IT_number 88
_symmetry_cell_setting tetragonal
_symmetry_space_group_name_Hall '-I 4ad'
_symmetry_space_group_name_H-M 'I 41/a :2'
_atom_sites_solution_hydrogens geom
_atom_sites_solution_primary direct
_atom_sites_solution_secondary difmap
_audit_creation_method SHELXL-97
_cell_angle_alpha 90.00
_cell_angle_beta 90.00
_cell_angle_gamma 90.00
_cell_formula_units_Z 16
_cell_length_a 18.021(3)
_cell_length_b 18.021(3)
_cell_length_c 14.983(3)
_cell_measurement_reflns_used 1977
_cell_measurement_temperature 293(2)
_cell_measurement_theta_max 27.4
_cell_measurement_theta_min 3.5
_cell_volume 4865.8(15)
_computing_cell_refinement 'SAINT (Bruker, 1997)'
_computing_data_collection 'SMART (Bruker, 1997)'
_computing_data_reduction 'SAINT (Bruker, 1997)'
_computing_molecular_graphics 'SHELXTL (Sheldrick, 2008)'
_computing_publication_material 'SHELXTL (Sheldrick, 2008)'
_computing_structure_refinement 'SHELXL97 (Sheldrick, 2008)'
_computing_structure_solution 'SHELXS97 (Sheldrick, 2008)'
_diffrn_ambient_temperature 293(2)
_diffrn_measured_fraction_theta_full 0.999
_diffrn_measured_fraction_theta_max 0.999
_diffrn_measurement_device_type 'Bruker SMART CCD'
_diffrn_measurement_method '\f and \w'
_diffrn_radiation_monochromator graphite
_diffrn_radiation_source 'fine-focus sealed tube'
_diffrn_radiation_type MoK\a
_diffrn_radiation_wavelength 0.71073
_diffrn_reflns_av_R_equivalents 0.0453
_diffrn_reflns_av_sigmaI/netI 0.0255
_diffrn_reflns_limit_h_max 23
_diffrn_reflns_limit_h_min -23
_diffrn_reflns_limit_k_max 23
_diffrn_reflns_limit_k_min -23
_diffrn_reflns_limit_l_max 18
_diffrn_reflns_limit_l_min -19
_diffrn_reflns_number 21376
_diffrn_reflns_theta_full 27.47
_diffrn_reflns_theta_max 27.47
_diffrn_reflns_theta_min 3.15
_exptl_absorpt_coefficient_mu 0.520
_exptl_absorpt_correction_T_max 0.729
_exptl_absorpt_correction_T_min 0.492
_exptl_absorpt_correction_type multi-scan
_exptl_absorpt_process_details '(SADABS; Sheldrick, 1996)'
_exptl_crystal_colour colorless
_exptl_crystal_density_diffrn 1.426
_exptl_crystal_density_method 'not measured'
_exptl_crystal_description block
_exptl_crystal_F_000 2144
_exptl_crystal_size_max 0.25
_exptl_crystal_size_mid 0.20
_exptl_crystal_size_min 0.18
_refine_diff_density_max 0.366
_refine_diff_density_min -0.495
_refine_ls_extinction_coef 0.0030(4)
_refine_ls_extinction_expression Fc^*^=kFc[1+0.001xFc^2^\l^3^/sin(2\q)]^-1/4^
_refine_ls_extinction_method 'SHELXL97 (Sheldrick, 2008)'
_refine_ls_goodness_of_fit_ref 1.088
_refine_ls_hydrogen_treatment constr
_refine_ls_matrix_type full
_refine_ls_number_parameters 146
_refine_ls_number_reflns 2789
_refine_ls_number_restraints 0
_refine_ls_restrained_S_all 1.088
_refine_ls_R_factor_all 0.0518
_refine_ls_R_factor_gt 0.0464
_refine_ls_shift/su_max 0.001
_refine_ls_shift/su_mean 0.000
_refine_ls_structure_factor_coef Fsqd
_refine_ls_weighting_details 'calc w=1/[\s^2^(Fo^2^)+(0.0645P)^2^+2.5907P] where P=(Fo^2^+2Fc^2^)/3'
_refine_ls_weighting_scheme calc
_refine_ls_wR_factor_gt 0.1175
_refine_ls_wR_factor_ref 0.1212
_reflns_number_gt 2409
_reflns_number_total 2789
_reflns_threshold_expression I>2\s(I)
_cod_data_source_file lh2929.cif
_cod_data_source_block I
_cod_depositor_comments
;
The following automatic conversions were performed:
'_symmetry_cell_setting' value 'Tetragonal' changed to 'tetragonal'
according to '/home/saulius/struct/CIF-dictionaries/cif_core.dic'
dictionary named 'cif_core.dic' version 2.4.1 from 2010-06-29.

Automatic conversion script
Id: cif_fix_enum 1527 2010-12-29 10:47:43Z saulius 

The following automatic conversions were performed:

'_symmetry_cell_setting' value 'Tetragonal' changed to 'tetragonal'
according to /home/saulius/struct/CIF-dictionaries/cif_core.dic
dictionary named 'cif_core.dic' version 2.4.1 from 2010-06-29.

Automatic conversion script
Id: cif_fix_values 1715 2011-07-08 13:25:40Z adriana 
;
_cod_original_cell_volume 4865.8(14)
_cod_original_sg_symbol_H-M 'I 41/a'
_cod_database_code 2223912
_cod_database_fobs_code 2223912

loop_
_symmetry_equiv_pos_as_xyz
'x, y, z'
'-x+1/2, -y, z+1/2'
'-y+3/4, x+1/4, z+1/4'
'y+3/4, -x+3/4, z+3/4'
'x+1/2, y+1/2, z+1/2'
'-x+1, -y+1/2, z+1'
'-y+5/4, x+3/4, z+3/4'
'y+5/4, -x+5/4, z+5/4'
'-x, -y, -z'
'x-1/2, y, -z-1/2'
'y-3/4, -x-1/4, -z-1/4'
'-y-3/4, x-3/4, -z-3/4'
'-x+1/2, -y+1/2, -z+1/2'
'x, y+1/2, -z'
'y-1/4, -x+1/4, -z+1/4'
'-y-1/4, x-1/4, -z-1/4'

loop_
_atom_site_type_symbol
_atom_site_label
_atom_site_fract_x
_atom_site_fract_y
_atom_site_fract_z
_atom_site_U_iso_or_equiv
_atom_site_adp_type
_atom_site_calc_flag
_atom_site_refinement_flags
_atom_site_occupancy
_atom_site_disorder_assembly
_atom_site_disorder_group
Cl Cl1 0.22311(4) 0.76326(3) 0.01502(4) 0.0730(2) Uani d . 1 . .
Cl Cl2 0.09897(3) 0.79872(3) -0.30581(4) 0.0661(2) Uani d . 1 . .
N N2 0.28329(7) 0.54137(8) -0.06890(9) 0.0376(3) Uani d . 1 . .
O O2 0.39424(7) 0.41332(7) 0.04214(8) 0.0474(3) Uani d . 1 . .
N N1 0.32058(8) 0.50259(8) -0.00379(9) 0.0416(3) Uani d . 1 . .
H H1A 0.3228 0.5189 0.0501 0.050 Uiso calc R 1 . .
O O1 0.34815(8) 0.40718(7) -0.09813(8) 0.0500(3) Uani d . 1 . .
C C8 0.35371(9) 0.43809(9) -0.02677(10) 0.0362(3) Uani d . 1 . .
C C7 0.26094(9) 0.60548(10) -0.04588(11) 0.0411(4) Uani d . 1 . .
H H7A 0.2695 0.6224 0.0119 0.049 Uiso calc R 1 . .
C C4 0.22188(8) 0.65273(9) -0.10968(10) 0.0371(3) Uani d . 1 . .
C C2 0.16741(10) 0.67119(10) -0.25620(11) 0.0440(4) Uani d . 1 . .
H H2B 0.1568 0.6534 -0.3130 0.053 Uiso calc R 1 . .
C C5 0.20078(10) 0.72492(10) -0.08829(11) 0.0441(4) Uani d . 1 . .
C C3 0.20456(10) 0.62758(9) -0.19537(11) 0.0414(4) Uani d . 1 . .
H H3A 0.2186 0.5798 -0.2119 0.050 Uiso calc R 1 . .
C C1 0.14623(10) 0.74200(10) -0.23128(12) 0.0445(4) Uani d . 1 . .
C C6 0.16227(11) 0.76940(10) -0.14764(13) 0.0498(4) Uani d . 1 . .
H H6A 0.1475 0.8170 -0.1314 0.060 Uiso calc R 1 . .
C C9 0.44238(11) 0.35079(11) 0.02348(14) 0.0538(5) Uani d . 1 . .
H H9A 0.4173 0.3167 -0.0166 0.065 Uiso calc R 1 . .
H H9B 0.4529 0.3246 0.0786 0.065 Uiso calc R 1 . .
C C10 0.51290(15) 0.37543(18) -0.0177(2) 0.0908(9) Uani d . 1 . .
H H10A 0.5436 0.3330 -0.0297 0.136 Uiso calc R 1 . .
H H10B 0.5383 0.4083 0.0225 0.136 Uiso calc R 1 . .
H H10C 0.5025 0.4010 -0.0725 0.136 Uiso calc R 1 . .

loop_
_atom_site_aniso_label
_atom_site_aniso_U_11
_atom_site_aniso_U_22
_atom_site_aniso_U_33
_atom_site_aniso_U_12
_atom_site_aniso_U_13
_atom_site_aniso_U_23
Cl1 0.1010(5) 0.0595(3) 0.0586(3) 0.0176(3) -0.0303(3) -0.0252(2)
Cl2 0.0726(4) 0.0565(3) 0.0693(4) 0.0135(2) -0.0261(3) 0.0084(2)
N2 0.0396(7) 0.0420(7) 0.0312(6) 0.0035(6) -0.0042(5) 0.0013(5)
O2 0.0540(7) 0.0566(7) 0.0316(6) 0.0170(6) -0.0047(5) 0.0045(5)
N1 0.0505(8) 0.0476(8) 0.0266(6) 0.0112(6) -0.0060(5) -0.0019(5)
O1 0.0713(8) 0.0455(6) 0.0332(6) 0.0116(6) -0.0084(6) -0.0044(5)
C8 0.0401(8) 0.0411(8) 0.0275(7) 0.0010(6) -0.0002(6) 0.0048(6)
C7 0.0445(8) 0.0457(9) 0.0332(7) 0.0056(7) -0.0035(6) -0.0033(7)
C4 0.0351(7) 0.0399(8) 0.0361(8) 0.0016(6) -0.0014(6) -0.0019(6)
C2 0.0458(9) 0.0494(9) 0.0367(8) 0.0031(7) -0.0066(7) -0.0039(7)
C5 0.0477(9) 0.0423(8) 0.0423(9) 0.0029(7) -0.0076(7) -0.0086(7)
C3 0.0451(9) 0.0403(8) 0.0388(8) 0.0063(7) -0.0026(7) -0.0048(7)
C1 0.0418(9) 0.0437(9) 0.0481(9) 0.0038(7) -0.0090(7) 0.0051(7)
C6 0.0548(10) 0.0383(8) 0.0562(11) 0.0077(7) -0.0096(9) -0.0067(8)
C9 0.0595(11) 0.0533(10) 0.0484(10) 0.0185(9) 0.0017(9) 0.0126(8)
C10 0.0688(15) 0.106(2) 0.098(2) 0.0277(14) 0.0305(14) 0.0353(17)

loop_
_atom_type_symbol
_atom_type_description
_atom_type_scat_dispersion_real
_atom_type_scat_dispersion_imag
_atom_type_scat_source
C C 0.0033 0.0016 'International Tables Vol C Tables 4.2.6.8 and 6.1.1.4'
H H 0.0000 0.0000 'International Tables Vol C Tables 4.2.6.8 and 6.1.1.4'
N N 0.0061 0.0033 'International Tables Vol C Tables 4.2.6.8 and 6.1.1.4'
O O 0.0106 0.0060 'International Tables Vol C Tables 4.2.6.8 and 6.1.1.4'
Cl Cl 0.1484 0.1585 'International Tables Vol C Tables 4.2.6.8 and 6.1.1.4'

loop_
_geom_angle_atom_site_label_1
_geom_angle_atom_site_label_2
_geom_angle_atom_site_label_3
_geom_angle_site_symmetry_1
_geom_angle_site_symmetry_3
_geom_angle
_geom_angle_publ_flag
C7 N2 N1 . . 115.10(13) ?
C8 O2 C9 . . 115.87(14) ?
C8 N1 N2 . . 118.18(13) ?
C8 N1 H1A . . 120.9 ?
N2 N1 H1A . . 120.9 ?
O1 C8 O2 . . 124.90(15) ?
O1 C8 N1 . . 125.78(15) ?
O2 C8 N1 . . 109.31(13) ?
N2 C7 C4 . . 120.32(14) ?
N2 C7 H7A . . 119.8 ?
C4 C7 H7A . . 119.8 ?
C5 C4 C3 . . 116.98(15) ?
C5 C4 C7 . . 121.69(14) ?
C3 C4 C7 . . 121.33(14) ?
C3 C2 C1 . . 118.81(16) ?
C3 C2 H2B . . 120.6 ?
C1 C2 H2B . . 120.6 ?
C6 C5 C4 . . 122.01(15) ?
C6 C5 Cl1 . . 117.20(13) ?
C4 C5 Cl1 . . 120.79(13) ?
C2 C3 C4 . . 122.12(15) ?
C2 C3 H3A . . 118.9 ?
C4 C3 H3A . . 118.9 ?
C6 C1 C2 . . 121.22(16) ?
C6 C1 Cl2 . . 118.48(13) ?
C2 C1 Cl2 . . 120.30(14) ?
C1 C6 C5 . . 118.83(16) ?
C1 C6 H6A . . 120.6 ?
C5 C6 H6A . . 120.6 ?
O2 C9 C10 . . 111.15(19) ?
O2 C9 H9A . . 109.4 ?
C10 C9 H9A . . 109.4 ?
O2 C9 H9B . . 109.4 ?
C10 C9 H9B . . 109.4 ?
H9A C9 H9B . . 108.0 ?
C9 C10 H10A . . 109.5 ?
C9 C10 H10B . . 109.5 ?
H10A C10 H10B . . 109.5 ?
C9 C10 H10C . . 109.5 ?
H10A C10 H10C . . 109.5 ?
H10B C10 H10C . . 109.5 ?

loop_
_geom_bond_atom_site_label_1
_geom_bond_atom_site_label_2
_geom_bond_site_symmetry_2
_geom_bond_distance
_geom_bond_publ_flag
Cl1 C5 . 1.7421(17) ?
Cl2 C1 . 1.7370(17) ?
N2 C7 . 1.271(2) ?
N2 N1 . 1.3755(18) ?
O2 C8 . 1.3412(19) ?
O2 C9 . 1.449(2) ?
N1 C8 . 1.351(2) ?
N1 H1A . 0.8600 ?
O1 C8 . 1.2097(19) ?
C7 C4 . 1.461(2) ?
C7 H7A . 0.9300 ?
C4 C5 . 1.393(2) ?
C4 C3 . 1.397(2) ?
C2 C3 . 1.377(2) ?
C2 C1 . 1.383(2) ?
C2 H2B . 0.9300 ?
C5 C6 . 1.384(2) ?
C3 H3A . 0.9300 ?
C1 C6 . 1.378(3) ?
C6 H6A . 0.9300 ?
C9 C10 . 1.481(3) ?
C9 H9A . 0.9700 ?
C9 H9B . 0.9700 ?
C10 H10A . 0.9600 ?
C10 H10B . 0.9600 ?
C10 H10C . 0.9600 ?

loop_
_geom_hbond_atom_site_label_D
_geom_hbond_atom_site_label_H
_geom_hbond_atom_site_label_A
_geom_hbond_site_symmetry_A
_geom_hbond_distance_DH
_geom_hbond_distance_HA
_geom_hbond_distance_DA
_geom_hbond_angle_DHA
_geom_hbond_publ_flag
N1 H1A O1 3_555 0.86 2.12 2.927(2) 156 yes

loop_
_cod_related_entry_id
_cod_related_entry_database
_cod_related_entry_code
1 ChemSpider 5259127
